data_8100812
loop_
_publ_author_name
'Fleck, Michel'
'Kolitsch, Uwe'

_publ_section_title
;
Crystal structure of ammonium hexaaquacobalt(II) selenate, (NH~4~)
~2~Co(SeO4)~2~ &#x00B7; 6H~2~O, and of ammonium hexaaquazinc selenate, 
(NH~4~)~2~Zn(SeO~4~)~2~ &#x00B7;~ ~6H~2~O, hydrogen bonds in two ammonium 
selenate Tutton's salts
;
_journal_issue 4
_journal_name_full 'Zeitschrift f\"ur Kristallographie - New Crystal Structures'
_journal_page_first 471
_journal_page_last 473
_journal_volume 217
_journal_year 2002
_chemical_formula_moiety '2(N H4), Zn, 2(Se O4), 6(H2 O)'
_chemical_formula_structural '2(N H4)Zn(Se O4)2 . 6(H2 O)'
_chemical_formula_sum 'H20 N2 O14 Se2 Zn'
_chemical_formula_weight 495.47
_chemical_name_common 'ammonium hexaaquazinc selenate'
_space_group_IT_number 14
_symmetry_cell_setting monoclinic
_symmetry_space_group_name_Hall '-P 2ybc'
_symmetry_space_group_name_H-M 'P 1 21/c 1'
_cell_angle_alpha 90.00
_cell_angle_beta 106.24(3)
_cell_angle_gamma 90.00
_cell_formula_units_Z 2
_cell_length_a 6.3830(10)
_cell_length_b 12.666(3)
_cell_length_c 9.387(2)
_cell_measurement_temperature 293(2)
_cell_volume 728.6(3)
_diffrn_ambient_temperature 293(2)
_exptl_crystal_density_diffrn 2.258
_cod_original_sg_symbol_H-M 'P 21/c'
_cod_database_code 8100812

loop_
_symmetry_equiv_pos_as_xyz
'x, y, z'
'-x, y+1/2, -z+1/2'
'-x, -y, -z'
'x, -y-1/2, z-1/2'

loop_
_atom_site_label
_atom_site_type_symbol
_atom_site_fract_x
_atom_site_fract_y
_atom_site_fract_z
_atom_site_U_iso_or_equiv
_atom_site_adp_type
_atom_site_occupancy
_atom_site_symmetry_multiplicity
_atom_site_Wyckoff_symbol
_atom_site_calc_flag
_atom_site_refinement_flags
_atom_site_disorder_assembly
_atom_site_disorder_group
N N 0.6439(3) 0.65936(14) -0.14057(19) 0.0313(3) Uani 1 4 e d . . .
H1N H 0.782(5) 0.660(2) -0.078(3) 0.051(7) Uiso 1 4 e d . . .
H2N H 0.640(4) 0.598(2) -0.162(3) 0.051(7) Uiso 1 4 e d . . .
H3N H 0.607(5) 0.703(3) -0.211(4) 0.079(10) Uiso 1 4 e d . . .
H4N H 0.573(5) 0.672(2) -0.091(3) 0.060(8) Uiso 1 4 e d . . .
Zn Zn 0.0000 0.0000 0.0000 0.01989(6) Uani 1 2 a d S . .
Se Se 0.25830(2) 0.633482(10) 0.086820(14) 0.02011(5) Uani 1 4 e d . . .
O1W O -0.29391(18) 0.06605(10) 0.00298(13) 0.0256(2) Uani 1 4 e d . . .
H1W1 H -0.317(4) 0.1231(19) -0.016(3) 0.040(6) Uiso 1 4 e d . . .
H2W1 H -0.330(3) 0.0575(18) 0.077(3) 0.036(5) Uiso 1 4 e d . . .
O2W O 0.16753(19) 0.10505(9) 0.16969(13) 0.0261(2) Uani 1 4 e d . . .
H1W2 H 0.116(4) 0.1177(17) 0.232(3) 0.036(6) Uiso 1 4 e d . . .
H2W2 H 0.291(4) 0.0850(18) 0.203(3) 0.038(6) Uiso 1 4 e d . . .
O3W O 0.03689(19) 0.11055(9) -0.15799(13) 0.0264(2) Uani 1 4 e d . . .
H1W3 H 0.018(4) 0.170(2) -0.142(3) 0.046(7) Uiso 1 4 e d . . .
H2W3 H -0.043(4) 0.1022(18) -0.244(3) 0.042(6) Uiso 1 4 e d . . .
O1 O 0.2110(2) 0.56579(12) -0.06627(13) 0.0460(3) Uani 1 4 e d . . .
O2 O 0.42098(19) 0.73277(9) 0.07946(15) 0.0334(2) Uani 1 4 e d . . .
O3 O 0.38510(17) 0.55776(9) 0.22623(11) 0.0268(2) Uani 1 4 e d . . .
O4 O 0.03063(17) 0.67891(9) 0.11227(14) 0.0305(2) Uani 1 4 e d . . .

loop_
_atom_site_aniso_label
_atom_site_aniso_U_11
_atom_site_aniso_U_22
_atom_site_aniso_U_33
_atom_site_aniso_U_23
_atom_site_aniso_U_13
_atom_site_aniso_U_12
N 0.0307(7) 0.0317(7) 0.0333(7) 0.0000(6) 0.0120(6) 0.0014(6)
Zn 0.02102(11) 0.02065(11) 0.01754(10) -0.00055(7) 0.00462(8) 0.00091(7)
Se 0.02280(8) 0.02027(8) 0.01635(7) 0.00221(4) 0.00398(5) 0.00243(4)
O1W 0.0267(5) 0.0245(5) 0.0284(5) 0.0033(4) 0.0124(4) 0.0045(4)
O2W 0.0232(5) 0.0305(5) 0.0233(5) -0.0064(4) 0.0043(4) -0.0001(4)
O3W 0.0355(6) 0.0226(5) 0.0212(5) 0.0019(4) 0.0080(4) 0.0007(4)
O1 0.0661(9) 0.0454(8) 0.0206(5) -0.0085(5) 0.0023(5) 0.0100(6)
O2 0.0312(6) 0.0264(5) 0.0448(7) 0.0094(5) 0.0146(5) -0.0015(4)
O3 0.0291(5) 0.0292(5) 0.0205(5) 0.0081(4) 0.0045(4) 0.0046(4)
O4 0.0236(5) 0.0272(6) 0.0422(6) 0.0036(5) 0.0114(4) 0.0041(4)

loop_
_geom_bond_atom_site_label_1
_geom_bond_atom_site_label_2
_geom_bond_distance
_geom_bond_site_symmetry_2
_geom_bond_publ_flag
N H1N 0.91(3) . ?
N H2N 0.80(3) . ?
N H3N 0.85(4) . ?
N H4N 0.76(3) . ?
Zn O1W 2.0614(11) 3 ?
Zn O1W 2.0614(11) . ?
Zn O3W 2.1002(11) . ?
Zn O3W 2.1002(11) 3 ?
Zn O2W 2.1210(12) 3 ?
Zn O2W 2.1210(12) . ?
Se O1 1.6275(13) . ?
Se O4 1.6414(11) . ?
Se O3 1.6417(11) . ?
Se O2 1.6445(12) . ?
O1W H1W1 0.75(2) . ?
O1W H2W1 0.80(2) . ?
O2W H1W2 0.77(3) . ?
O2W H2W2 0.80(3) . ?
O3W H1W3 0.79(3) . ?
O3W H2W3 0.83(3) . ?
